data_4340218
loop_
_publ_author_name
'Berry, John F.'
'Bill, Eckhard'
'Garc\'ia-Serres, Ricardo'
'Neese, Frank'
'Weyherm\"uller, Thomas'
'Wieghardt, Karl'

_publ_section_title
;
 Effect of N-methylation of macrocyclic amine ligands on the spin state of
 iron(III): a tale of two fluoro complexes.
;
_journal_issue 5
_journal_name_full 'Inorganic chemistry'
_journal_page_first 2027
_journal_page_last 2037
_journal_paper_doi 10.1021/ic051823y
_journal_volume 45
_journal_year 2006
_chemical_formula_sum 'C15 H31 Cl2 Fe N4 O2'
_chemical_formula_weight 426.19
_chemical_name_systematic
; 
 ? 
;
_space_group_IT_number 19
_symmetry_cell_setting orthorhombic
_symmetry_space_group_name_Hall 'P 2ac 2ab'
_symmetry_space_group_name_H-M 'P 21 21 21'
_atom_sites_solution_hydrogens geom
_atom_sites_solution_primary direct
_atom_sites_solution_secondary difmap
_audit_creation_method SHELXL-97
_cell_angle_alpha 90.00
_cell_angle_beta 90.00
_cell_angle_gamma 90.00
_cell_formula_units_Z 4
_cell_length_a 8.9070(4)
_cell_length_b 13.6850(6)
_cell_length_c 18.6935(8)
_cell_measurement_temperature 100(2)
_cell_volume 2278.59(17)
_computing_cell_refinement 'Nonius Collect Software'
_computing_data_collection 'Nonius Collect Software'
_computing_data_reduction 'Nonius Collect Software'
_computing_structure_refinement 'SHELXL-97 (Sheldrick, 1997)'
_computing_structure_solution 'SHELXS-97 (Sheldrick, 1990)'
_diffrn_ambient_temperature 100(2)
_diffrn_measured_fraction_theta_full 0.996
_diffrn_measured_fraction_theta_max 0.996
_diffrn_radiation_monochromator graphite
_diffrn_radiation_source 'rotating anode'
_diffrn_radiation_type MoK\a
_diffrn_radiation_wavelength 0.71073
_diffrn_reflns_av_R_equivalents 0.0584
_diffrn_reflns_av_sigmaI/netI 0.0384
_diffrn_reflns_limit_h_max 12
_diffrn_reflns_limit_h_min -12
_diffrn_reflns_limit_k_max 18
_diffrn_reflns_limit_k_min -18
_diffrn_reflns_limit_l_max 25
_diffrn_reflns_limit_l_min -25
_diffrn_reflns_number 50135
_diffrn_reflns_theta_full 29.00
_diffrn_reflns_theta_max 29.00
_diffrn_reflns_theta_min 2.94
_exptl_absorpt_coefficient_mu 0.910
_exptl_absorpt_correction_type 'not corrected'
_exptl_crystal_colour orange
_exptl_crystal_density_diffrn 1.242
_exptl_crystal_density_method 'not measured'
_exptl_crystal_description 'transparent block'
_exptl_crystal_F_000 900
_exptl_crystal_size_max 0.03
_exptl_crystal_size_mid 0.02
_exptl_crystal_size_min 0.01
_refine_diff_density_max 0.455
_refine_diff_density_min -0.450
_refine_diff_density_rms 0.074
_refine_ls_abs_structure_details 'Flack H D (1983), Acta Cryst. A39, 876-881'
_refine_ls_abs_structure_Flack 0.012(16)
_refine_ls_extinction_method none
_refine_ls_goodness_of_fit_ref 1.120
_refine_ls_hydrogen_treatment mixed
_refine_ls_matrix_type full
_refine_ls_number_parameters 308
_refine_ls_number_reflns 6043
_refine_ls_number_restraints 352
_refine_ls_restrained_S_all 1.105
_refine_ls_R_factor_all 0.0516
_refine_ls_R_factor_gt 0.0407
_refine_ls_shift/su_max 0.002
_refine_ls_shift/su_mean 0.000
_refine_ls_structure_factor_coef Fsqd
_refine_ls_weighting_details 'w=1/[\s^2^(Fo^2^)+(0.0069P)^2^+2.8077P] where P=(Fo^2^+2Fc^2^)/3'
_refine_ls_weighting_scheme calc
_refine_ls_wR_factor_gt 0.0664
_refine_ls_wR_factor_ref 0.0691
_reflns_number_gt 5333
_reflns_number_total 6043
_reflns_threshold_expression >2sigma(I)
_cod_data_source_file ic051823ysi20051021_110125.cif
_cod_data_source_block 2
_cod_depositor_comments
;
The following automatic conversions were performed:

'_symmetry_cell_setting' value 'Orthorhombic' changed to
'orthorhombic' according to
/usr/data/users/saulius/automatic-downloads/retrospective/ACS/lib/dictionaries/cif_core.dic
dictionary named 'cif_core.dic' version 2.4.2 from 2011-04-26.

Automatic conversion script
Id: cif_fix_values 2281 2013-09-26 08:29:07Z andrius 

The following automatic conversions were performed:

'_refine_ls_weighting_scheme' value 'calc
w=1/[\s^2^(Fo^2^)+(0.0069P)^2^+2.8077P] where P=(Fo^2^+2Fc^2^)/3' was
changed to 'calc'. New tag '_refine_ls_weighting_details' was
created. The value of the new tag was set to
'w=1/[\s^2^(Fo^2^)+(0.0069P)^2^+2.8077P] where P=(Fo^2^+2Fc^2^)/3'.

Automatic conversion script
Id: cif_fix_values 3143 2015-03-26 13:38:13Z robertas 
;
_cod_original_sg_symbol_H-M 'P2(1)2(1)2(1) , No.19'
_cod_database_code 4340218

loop_
_symmetry_equiv_pos_as_xyz
'x, y, z'
'-x+1/2, -y, z+1/2'
'-x, y+1/2, -z+1/2'
'x+1/2, -y+1/2, -z'

loop_
_atom_site_label
_atom_site_type_symbol
_atom_site_fract_x
_atom_site_fract_y
_atom_site_fract_z
_atom_site_U_iso_or_equiv
_atom_site_adp_type
_atom_site_occupancy
_atom_site_calc_flag
_atom_site_refinement_flags
_atom_site_disorder_assembly
_atom_site_disorder_group
Fe1 Fe 0.20073(4) 1.02995(3) 0.08740(2) 0.01963(9) Uani 1 d D . .
Fe2 Fe 0.33758(5) 0.81384(3) 0.17073(2) 0.02039(9) Uani 1 d . . .
Cl1 Cl 0.22000(10) 0.67885(6) 0.13373(5) 0.0396(2) Uani 1 d . . .
Cl2 Cl 0.58290(8) 0.80890(6) 0.14334(5) 0.03249(18) Uani 1 d . . .
Cl3 Cl 0.31650(10) 0.82544(6) 0.28921(4) 0.03493(19) Uani 1 d . . .
O1 O 0.2593(2) 0.91741(14) 0.12887(11) 0.0192(4) Uani 1 d . . .
N1 N 0.3775(4) 1.0368(2) 0.01221(19) 0.0190(7) Uani 0.6389(13) d PD A 1
C2 C 0.5090(9) 1.0546(9) 0.0597(5) 0.0232(12) Uani 0.6389(13) d PD A 1
H2A H 0.5993 1.0670 0.0302 0.028 Uiso 0.6389(13) calc PR A 1
H2B H 0.5281 0.9959 0.0893 0.028 Uiso 0.6389(13) calc PR A 1
C3 C 0.4806(5) 1.1423(3) 0.1085(3) 0.0239(9) Uani 0.6389(13) d PD A 1
H3A H 0.5721 1.1568 0.1366 0.029 Uiso 0.6389(13) calc PR A 1
H3B H 0.4562 1.2005 0.0792 0.029 Uiso 0.6389(13) calc PR A 1
N4 N 0.3537(4) 1.1204(2) 0.15773(18) 0.0217(7) Uani 0.6389(13) d PD A 1
C5 C 0.2792(5) 1.2122(3) 0.1827(3) 0.0306(10) Uani 0.6389(13) d PD A 1
H5A H 0.2575 1.2537 0.1406 0.037 Uiso 0.6389(13) calc PR A 1
H5B H 0.3501 1.2485 0.2137 0.037 Uiso 0.6389(13) calc PR A 1
C6 C 0.1328(5) 1.1959(4) 0.2242(3) 0.0350(11) Uani 0.6389(13) d PD A 1
H6A H 0.1541 1.1495 0.2635 0.042 Uiso 0.6389(13) calc PR A 1
H6B H 0.1042 1.2588 0.2465 0.042 Uiso 0.6389(13) calc PR A 1
C7 C -0.0036(5) 1.1576(3) 0.1831(3) 0.0299(11) Uani 0.6389(13) d PD A 1
H7A H -0.0939 1.1645 0.2136 0.036 Uiso 0.6389(13) calc PR A 1
H7B H -0.0188 1.1984 0.1400 0.036 Uiso 0.6389(13) calc PR A 1
N8 N 0.0109(5) 1.0538(3) 0.1608(2) 0.0227(8) Uani 0.6389(13) d PD A 1
C9 C -0.1194(10) 1.0262(13) 0.1151(7) 0.0282(8) Uani 0.6389(13) d PD A 1
H9A H -0.1494 1.0828 0.0853 0.034 Uiso 0.6389(13) calc PR A 1
H9B H -0.2056 1.0082 0.1458 0.034 Uiso 0.6389(13) calc PR A 1
C10 C -0.0793(6) 0.9400(4) 0.0665(3) 0.0285(11) Uani 0.6389(13) d PD A 1
H10A H -0.0457 0.8840 0.0960 0.034 Uiso 0.6389(13) calc PR A 1
H10B H -0.1691 0.9194 0.0392 0.034 Uiso 0.6389(13) calc PR A 1
N11 N 0.0431(4) 0.9689(3) 0.0159(2) 0.0238(7) Uani 0.6389(13) d PD A 1
C12 C 0.1156(6) 0.8817(3) -0.0177(3) 0.0312(10) Uani 0.6389(13) d PD A 1
H12A H 0.0403 0.8479 -0.0478 0.037 Uiso 0.6389(13) calc PR A 1
H12B H 0.1459 0.8359 0.0207 0.037 Uiso 0.6389(13) calc PR A 1
C13 C 0.2529(5) 0.9046(4) -0.0636(3) 0.0316(10) Uani 0.6389(13) d PD A 1
H13A H 0.2236 0.9545 -0.0992 0.038 Uiso 0.6389(13) calc PR A 1
H13B H 0.2800 0.8446 -0.0903 0.038 Uiso 0.6389(13) calc PR A 1
C14 C 0.3937(5) 0.9411(3) -0.0249(3) 0.0250(9) Uani 0.6389(13) d PD A 1
H14A H 0.4239 0.8914 0.0108 0.030 Uiso 0.6389(13) calc PR A 1
H14B H 0.4760 0.9465 -0.0603 0.030 Uiso 0.6389(13) calc PR A 1
C15 C 0.3564(6) 1.1195(3) -0.0383(2) 0.0251(9) Uani 0.6389(13) d PD A 1
H15A H 0.3163 1.0945 -0.0842 0.030 Uiso 0.6389(13) calc PR A 1
H15B H 0.4546 1.1508 -0.0480 0.030 Uiso 0.6389(13) calc PR A 1
C16 C 0.2478(5) 1.1953(4) -0.0074(3) 0.0242(10) Uani 0.6389(13) d PD A 1
O17 O 0.1605(9) 1.1629(5) 0.0418(6) 0.0218(17) Uani 0.6389(13) d PD A 1
O18 O 0.2497(6) 1.2812(3) -0.0331(2) 0.0347(12) Uani 0.6389(13) d PD A 1
C19 C 0.4167(6) 1.0680(4) 0.2204(3) 0.0283(10) Uani 0.6389(13) d PD A 1
H19A H 0.3358 1.0524 0.2540 0.042 Uiso 0.6389(13) calc PR A 1
H19B H 0.4912 1.1095 0.2442 0.042 Uiso 0.6389(13) calc PR A 1
H19C H 0.4648 1.0074 0.2044 0.042 Uiso 0.6389(13) calc PR A 1
C20 C 0.0100(6) 0.9880(3) 0.2241(3) 0.0310(10) Uani 0.6389(13) d PD A 1
H20A H 0.0198 0.9201 0.2082 0.046 Uiso 0.6389(13) calc PR A 1
H20B H -0.0846 0.9960 0.2502 0.046 Uiso 0.6389(13) calc PR A 1
H20C H 0.0942 1.0045 0.2555 0.046 Uiso 0.6389(13) calc PR A 1
C21 C -0.0238(6) 1.0297(4) -0.0420(3) 0.0304(10) Uani 0.6389(13) d PD A 1
H21A H -0.0719 1.0873 -0.0210 0.046 Uiso 0.6389(13) calc PR A 1
H21B H -0.0989 0.9912 -0.0680 0.046 Uiso 0.6389(13) calc PR A 1
H21C H 0.0553 1.0505 -0.0751 0.046 Uiso 0.6389(13) calc PR A 1
N1X N 0.4118(7) 1.0977(4) 0.0940(3) 0.0190(7) Uani 0.3611(13) d PD A 2
C2X C 0.5071(16) 1.0455(19) 0.0409(7) 0.0232(12) Uani 0.3611(13) d PD A 2
H2X1 H 0.5361 0.9811 0.0607 0.028 Uiso 0.3611(13) calc PR A 2
H2X2 H 0.6001 1.0835 0.0328 0.028 Uiso 0.3611(13) calc PR A 2
C3X C 0.4274(8) 1.0302(6) -0.0306(5) 0.0239(9) Uani 0.3611(13) d PD A 2
H3X1 H 0.4028 1.0945 -0.0519 0.029 Uiso 0.3611(13) calc PR A 2
H3X2 H 0.4952 0.9954 -0.0639 0.029 Uiso 0.3611(13) calc PR A 2
N4X N 0.2872(7) 0.9726(4) -0.0209(3) 0.0217(7) Uani 0.3611(13) d PD A 2
C5X C 0.1815(8) 0.9963(6) -0.0804(4) 0.0306(10) Uani 0.3611(13) d PD A 2
H5X1 H 0.2239 0.9709 -0.1257 0.037 Uiso 0.3611(13) calc PR A 2
H5X2 H 0.1744 1.0683 -0.0849 0.037 Uiso 0.3611(13) calc PR A 2
C6X C 0.0236(8) 0.9550(7) -0.0711(5) 0.0350(11) Uani 0.3611(13) d PD A 2
H6X1 H 0.0328 0.8840 -0.0620 0.042 Uiso 0.3611(13) calc PR A 2
H6X2 H -0.0303 0.9629 -0.1171 0.042 Uiso 0.3611(13) calc PR A 2
C7X C -0.0753(10) 0.9987(7) -0.0118(4) 0.0299(11) Uani 0.3611(13) d PD A 2
H7X1 H -0.0743 1.0708 -0.0159 0.036 Uiso 0.3611(13) calc PR A 2
H7X2 H -0.1800 0.9764 -0.0186 0.036 Uiso 0.3611(13) calc PR A 2
N8X N -0.0241(8) 0.9706(5) 0.0607(4) 0.0227(8) Uani 0.3611(13) d PD A 2
C9X C -0.1184(18) 1.022(2) 0.1150(10) 0.0282(8) Uani 0.3611(13) d PD A 2
H9X1 H -0.2117 0.9841 0.1234 0.034 Uiso 0.3611(13) calc PR A 2
H9X2 H -0.1466 1.0873 0.0970 0.034 Uiso 0.3611(13) calc PR A 2
C10X C -0.0317(10) 1.0321(7) 0.1851(6) 0.0285(11) Uani 0.3611(13) d PD A 2
H10C H -0.0982 1.0613 0.2217 0.034 Uiso 0.3611(13) calc PR A 2
H10D H -0.0014 0.9665 0.2020 0.034 Uiso 0.3611(13) calc PR A 2
N11X N 0.1046(7) 1.0941(4) 0.1769(3) 0.0238(7) Uani 0.3611(13) d PD A 2
C12X C 0.2127(8) 1.0818(6) 0.2377(4) 0.0312(10) Uani 0.3611(13) d PD A 2
H12C H 0.2261 1.0111 0.2469 0.037 Uiso 0.3611(13) calc PR A 2
H12D H 0.1680 1.1111 0.2812 0.037 Uiso 0.3611(13) calc PR A 2
C13X C 0.3670(8) 1.1276(6) 0.2255(5) 0.0316(10) Uani 0.3611(13) d PD A 2
H13C H 0.4219 1.1243 0.2715 0.038 Uiso 0.3611(13) calc PR A 2
H13D H 0.3507 1.1978 0.2150 0.038 Uiso 0.3611(13) calc PR A 2
C14X C 0.4723(9) 1.0880(6) 0.1677(4) 0.0250(9) Uani 0.3611(13) d PD A 2
H14C H 0.5691 1.1233 0.1706 0.030 Uiso 0.3611(13) calc PR A 2
H14D H 0.4923 1.0181 0.1774 0.030 Uiso 0.3611(13) calc PR A 2
C15X C 0.3968(9) 1.2015(5) 0.0699(4) 0.0251(9) Uani 0.3611(13) d PD A 2
H15C H 0.4815 1.2179 0.0377 0.030 Uiso 0.3611(13) calc PR A 2
H15D H 0.4023 1.2453 0.1119 0.030 Uiso 0.3611(13) calc PR A 2
C16X C 0.2493(9) 1.2189(6) 0.0307(5) 0.0242(10) Uani 0.3611(13) d PD A 2
O17X O 0.1495(16) 1.1513(10) 0.0289(12) 0.0218(17) Uani 0.3611(13) d PD A 2
O18X O 0.2341(13) 1.2910(5) -0.0012(4) 0.0347(12) Uani 0.3611(13) d PD A 2
C19X C 0.3270(11) 0.8668(5) -0.0251(5) 0.0283(10) Uani 0.3611(13) d PD A 2
H19D H 0.2362 0.8273 -0.0188 0.042 Uiso 0.3611(13) calc PR A 2
H19E H 0.3994 0.8509 0.0126 0.042 Uiso 0.3611(13) calc PR A 2
H19F H 0.3715 0.8527 -0.0719 0.042 Uiso 0.3611(13) calc PR A 2
C20X C -0.0415(10) 0.8629(5) 0.0718(5) 0.0310(10) Uani 0.3611(13) d PD A 2
H20D H -0.0071 0.8456 0.1200 0.046 Uiso 0.3611(13) calc PR A 2
H20E H 0.0185 0.8277 0.0362 0.046 Uiso 0.3611(13) calc PR A 2
H20F H -0.1474 0.8449 0.0665 0.046 Uiso 0.3611(13) calc PR A 2
C21X C 0.0581(11) 1.1984(5) 0.1739(5) 0.0304(10) Uani 0.3611(13) d PD A 2
H21D H 0.1471 1.2398 0.1684 0.046 Uiso 0.3611(13) calc PR A 2
H21E H 0.0058 1.2157 0.2182 0.046 Uiso 0.3611(13) calc PR A 2
H21F H -0.0093 1.2084 0.1331 0.046 Uiso 0.3611(13) calc PR A 2

loop_
_atom_site_aniso_label
_atom_site_aniso_U_11
_atom_site_aniso_U_22
_atom_site_aniso_U_33
_atom_site_aniso_U_23
_atom_site_aniso_U_13
_atom_site_aniso_U_12
Fe1 0.01455(18) 0.01947(18) 0.0249(2) 0.00699(17) -0.00104(18) 0.00055(16)
Fe2 0.0245(2) 0.01597(18) 0.0207(2) 0.00401(17) 0.00384(17) 0.00431(17)
Cl1 0.0531(5) 0.0201(3) 0.0458(5) -0.0020(4) 0.0051(4) -0.0055(4)
Cl2 0.0253(4) 0.0330(4) 0.0391(4) 0.0134(4) 0.0065(3) 0.0106(3)
Cl3 0.0469(5) 0.0359(4) 0.0220(4) 0.0067(3) 0.0047(3) 0.0115(4)
O1 0.0231(10) 0.0142(9) 0.0203(10) 0.0022(8) 0.0005(8) 0.0032(7)
N1 0.0224(17) 0.0114(14) 0.0231(18) 0.0044(14) -0.0021(14) 0.0007(13)
C2 0.0161(16) 0.027(3) 0.027(5) 0.006(3) 0.002(2) -0.0030(15)
C3 0.025(2) 0.0184(18) 0.029(2) 0.0006(17) 0.0002(18) -0.0042(17)
N4 0.0225(17) 0.0197(15) 0.0229(18) 0.0010(14) -0.0001(14) 0.0020(14)
C5 0.031(2) 0.029(2) 0.032(2) -0.0089(18) -0.005(2) 0.0055(18)
C6 0.038(3) 0.034(2) 0.033(2) -0.012(2) -0.002(2) 0.009(2)
C7 0.022(2) 0.030(3) 0.038(3) -0.004(2) 0.001(2) 0.0035(18)
N8 0.022(2) 0.0153(18) 0.031(2) 0.0056(16) 0.0011(17) 0.0018(15)
C9 0.0203(15) 0.029(2) 0.0357(18) 0.0048(15) 0.0022(13) 0.0022(13)
C10 0.025(3) 0.021(2) 0.039(3) 0.009(2) 0.002(2) -0.0059(19)
N11 0.0270(18) 0.0218(16) 0.0227(19) -0.0013(16) -0.0031(15) 0.0008(16)
C12 0.040(3) 0.024(2) 0.029(2) -0.0085(19) -0.007(2) 0.0006(19)
C13 0.038(3) 0.027(2) 0.030(2) -0.0105(19) -0.007(2) 0.0018(19)
C14 0.028(2) 0.024(2) 0.023(2) -0.0043(17) -0.0045(18) 0.0055(17)
C15 0.028(2) 0.0191(19) 0.028(2) 0.0060(17) -0.0045(18) -0.0006(16)
C16 0.0204(18) 0.022(2) 0.030(3) 0.007(2) -0.010(2) -0.0017(17)
O17 0.0177(15) 0.0226(19) 0.025(4) 0.005(3) -0.0053(16) -0.0006(13)
O18 0.0307(19) 0.0322(16) 0.041(3) 0.029(2) -0.005(3) -0.0051(13)
C19 0.031(2) 0.028(2) 0.025(2) -0.0081(19) -0.005(2) 0.0003(19)
C20 0.025(2) 0.027(2) 0.041(3) 0.006(2) 0.007(2) 0.0053(18)
C21 0.027(2) 0.033(2) 0.031(3) -0.005(2) -0.010(2) 0.002(2)
N1X 0.0224(17) 0.0114(14) 0.0231(18) 0.0044(14) -0.0021(14) 0.0007(13)
C2X 0.0161(16) 0.027(3) 0.027(5) 0.006(3) 0.002(2) -0.0030(15)
C3X 0.025(2) 0.0184(18) 0.029(2) 0.0006(17) 0.0002(18) -0.0042(17)
N4X 0.0225(17) 0.0197(15) 0.0229(18) 0.0010(14) -0.0001(14) 0.0020(14)
C5X 0.031(2) 0.029(2) 0.032(2) -0.0089(18) -0.005(2) 0.0055(18)
C6X 0.038(3) 0.034(2) 0.033(2) -0.012(2) -0.002(2) 0.009(2)
C7X 0.022(2) 0.030(3) 0.038(3) -0.004(2) 0.001(2) 0.0035(18)
N8X 0.022(2) 0.0153(18) 0.031(2) 0.0056(16) 0.0011(17) 0.0018(15)
C9X 0.0203(15) 0.029(2) 0.0357(18) 0.0048(15) 0.0022(13) 0.0022(13)
C10X 0.025(3) 0.021(2) 0.039(3) 0.009(2) 0.002(2) -0.0059(19)
N11X 0.0270(18) 0.0218(16) 0.0227(19) -0.0013(16) -0.0031(15) 0.0008(16)
C12X 0.040(3) 0.024(2) 0.029(2) -0.0085(19) -0.007(2) 0.0006(19)
C13X 0.038(3) 0.027(2) 0.030(2) -0.0105(19) -0.007(2) 0.0018(19)
C14X 0.028(2) 0.024(2) 0.023(2) -0.0043(17) -0.0045(18) 0.0055(17)
C15X 0.028(2) 0.0191(19) 0.028(2) 0.0060(17) -0.0045(18) -0.0006(16)
C16X 0.0204(18) 0.022(2) 0.030(3) 0.007(2) -0.010(2) -0.0017(17)
O17X 0.0177(15) 0.0226(19) 0.025(4) 0.005(3) -0.0053(16) -0.0006(13)
O18X 0.0307(19) 0.0322(16) 0.041(3) 0.029(2) -0.005(3) -0.0051(13)
C19X 0.031(2) 0.028(2) 0.025(2) -0.0081(19) -0.005(2) 0.0003(19)
C20X 0.025(2) 0.027(2) 0.041(3) 0.006(2) 0.007(2) 0.0053(18)
C21X 0.027(2) 0.033(2) 0.031(3) -0.005(2) -0.010(2) 0.002(2)

loop_
_atom_type_symbol
_atom_type_description
_atom_type_scat_dispersion_real
_atom_type_scat_dispersion_imag
_atom_type_scat_source
C C 0.0033 0.0016 'International Tables Vol C Tables 4.2.6.8 and 6.1.1.4'
H H 0.0000 0.0000 'International Tables Vol C Tables 4.2.6.8 and 6.1.1.4'
N N 0.0061 0.0033 'International Tables Vol C Tables 4.2.6.8 and 6.1.1.4'
O O 0.0106 0.0060 'International Tables Vol C Tables 4.2.6.8 and 6.1.1.4'
Cl Cl 0.1484 0.1585 'International Tables Vol C Tables 4.2.6.8 and 6.1.1.4'
Fe Fe 0.3463 0.8444 'International Tables Vol C Tables 4.2.6.8 and 6.1.1.4'

loop_
_geom_angle_atom_site_label_1
_geom_angle_atom_site_label_2
_geom_angle_atom_site_label_3
_geom_angle
O1 Fe1 O17X 172.5(7)
O1 Fe1 O17 173.1(2)
O17X Fe1 O17 8.5(9)
O1 Fe1 N11X 97.74(17)
O17X Fe1 N11X 89.7(7)
O17 Fe1 N11X 83.5(4)
O1 Fe1 N1X 95.35(16)
O17X Fe1 N1X 82.6(4)
O17 Fe1 N1X 77.8(2)
N11X Fe1 N1X 97.8(2)
O1 Fe1 N11 97.26(12)
O17X Fe1 N11 80.5(5)
O17 Fe1 N11 88.4(2)
N11X Fe1 N11 113.8(2)
N1X Fe1 N11 143.8(2)
O1 Fe1 N1 96.22(11)
O17X Fe1 N1 77.0(6)
O17 Fe1 N1 79.3(3)
N11X Fe1 N1 145.6(2)
N1X Fe1 N1 49.65(19)
N11 Fe1 N1 95.25(14)
O1 Fe1 N8 94.63(12)
O17X Fe1 N8 92.4(6)
O17 Fe1 N8 89.6(3)
N11X Fe1 N8 28.06(19)
N1X Fe1 N8 125.8(2)
N11 Fe1 N8 86.74(15)
N1 Fe1 N8 168.63(13)
O1 Fe1 N8X 92.57(17)
O17X Fe1 N8X 88.6(4)
O17 Fe1 N8X 94.2(2)
N11X Fe1 N8X 87.9(3)
N1X Fe1 N8X 169.5(2)
N11 Fe1 N8X 27.4(2)
N1 Fe1 N8X 122.6(2)
N8 Fe1 N8X 60.1(2)
O1 Fe1 N4 92.50(11)
O17X Fe1 N4 90.0(5)
O17 Fe1 N4 82.0(2)
N11X Fe1 N4 63.2(2)
N1X Fe1 N4 35.4(2)
N11 Fe1 N4 170.14(13)
N1 Fe1 N4 85.03(13)
N8 Fe1 N4 91.10(14)
N8X Fe1 N4 151.1(2)
O1 Fe1 N4X 89.43(15)
O17X Fe1 N4X 83.2(7)
O17 Fe1 N4X 89.7(4)
N11X Fe1 N4X 172.2(2)
N1X Fe1 N4X 84.4(2)
N11 Fe1 N4X 62.02(18)
N1 Fe1 N4X 35.03(17)
N8 Fe1 N4X 148.76(18)
N8X Fe1 N4X 88.8(2)
N4 Fe1 N4X 119.70(17)
O1 Fe2 Cl3 110.52(7)
O1 Fe2 Cl1 110.00(7)
Cl3 Fe2 Cl1 109.10(4)
O1 Fe2 Cl2 107.94(7)
Cl3 Fe2 Cl2 108.11(4)
Cl1 Fe2 Cl2 111.15(4)
Fe2 O1 Fe1 173.20(13)
C15 N1 C14 112.7(3)
C15 N1 C2 110.7(6)
C14 N1 C2 110.3(4)
C15 N1 Fe1 111.2(3)
C14 N1 Fe1 110.1(3)
C2 N1 Fe1 101.3(4)
N1 C2 C3 110.7(5)
N4 C3 C2 109.7(5)
C19 N4 C3 107.4(4)
C19 N4 C5 109.1(4)
C3 N4 C5 111.2(3)
C19 N4 Fe1 114.9(3)
C3 N4 Fe1 102.0(3)
C5 N4 Fe1 111.9(3)
N4 C5 C6 114.4(4)
C7 C6 C5 118.2(4)
N8 C7 C6 113.5(4)
C7 N8 C20 110.8(4)
C7 N8 C9 109.6(6)
C20 N8 C9 107.4(9)
C7 N8 Fe1 112.6(3)
C20 N8 Fe1 114.2(3)
C9 N8 Fe1 101.7(5)
N8 C9 C10 110.7(5)
N11 C10 C9 110.0(8)
C21 N11 C12 108.3(4)
C21 N11 C10 108.4(4)
C12 N11 C10 111.7(4)
C21 N11 Fe1 120.3(3)
C12 N11 Fe1 107.1(3)
C10 N11 Fe1 100.8(3)
N11 C12 C13 114.7(4)
C12 C13 C14 117.3(4)
N1 C14 C13 115.3(4)
N1 C15 C16 110.8(4)
O18 C16 O17 126.8(6)
O18 C16 C15 118.4(5)
O17 C16 C15 114.8(5)
C16 O17 Fe1 120.1(6)
C14X N1X C2X 111.6(7)
C14X N1X C15X 113.4(6)
C2X N1X C15X 107.8(12)
C14X N1X Fe1 109.9(5)
C2X N1X Fe1 105.0(9)
C15X N1X Fe1 108.8(4)
N1X C2X C3X 112.6(8)
N4X C3X C2X 110.8(11)
C3X N4X C19X 108.0(6)
C3X N4X C5X 108.9(6)
C19X N4X C5X 108.7(6)
C3X N4X Fe1 102.0(5)
C19X N4X Fe1 117.1(5)
C5X N4X Fe1 111.7(4)
N4X C5X C6X 114.6(7)
C5X C6X C7X 117.8(7)
N8X C7X C6X 112.5(7)
C7X N8X C9X 109.1(10)
C7X N8X C20X 110.6(7)
C9X N8X C20X 108.0(16)
C7X N8X Fe1 112.9(5)
C9X N8X Fe1 100.5(9)
C20X N8X Fe1 115.0(5)
N8X C9X C10X 110.0(9)
N11X C10X C9X 112.1(14)
C21X N11X C10X 108.9(7)
C21X N11X C12X 108.4(6)
C10X N11X C12X 112.4(6)
C21X N11X Fe1 119.4(5)
C10X N11X Fe1 100.3(5)
C12X N11X Fe1 107.4(5)
N11X C12X C13X 114.7(7)
C12X C13X C14X 120.8(7)
N1X C14X C13X 113.6(7)
N1X C15X C16X 111.8(6)
O18X C16X O17X 121.3(9)
O18X C16X C15X 118.7(9)
O17X C16X C15X 119.7(8)
C16X O17X Fe1 114.8(9)

loop_
_geom_bond_atom_site_label_1
_geom_bond_atom_site_label_2
_geom_bond_distance
Fe1 O1 1.8013(19)
Fe1 O17X 2.040(7)
Fe1 O17 2.042(4)
Fe1 N11X 2.074(6)
Fe1 N1X 2.100(6)
Fe1 N11 2.112(4)
Fe1 N1 2.113(4)
Fe1 N8 2.202(4)
Fe1 N8X 2.218(6)
Fe1 N4 2.263(4)
Fe1 N4X 2.304(5)
Fe2 O1 1.7629(19)
Fe2 Cl3 2.2285(8)
Fe2 Cl1 2.2333(9)
Fe2 Cl2 2.2453(8)
N1 C15 1.487(4)
N1 C14 1.489(4)
N1 C2 1.490(6)
C2 C3 1.528(6)
C3 N4 1.487(5)
N4 C19 1.485(5)
N4 C5 1.496(5)
C5 C6 1.533(5)
C6 C7 1.530(5)
C7 N8 1.486(5)
N8 C20 1.486(5)
N8 C9 1.491(6)
C9 C10 1.530(7)
C10 N11 1.497(5)
N11 C21 1.489(5)
N11 C12 1.494(5)
C12 C13 1.526(5)
C13 C14 1.531(5)
C15 C16 1.532(6)
C16 O18 1.271(6)
C16 O17 1.283(9)
N1X C14X 1.484(6)
N1X C2X 1.489(7)
N1X C15X 1.496(6)
C2X C3X 1.528(7)
C3X N4X 1.488(6)
N4X C19X 1.493(6)
N4X C5X 1.494(6)
C5X C6X 1.526(7)
C6X C7X 1.537(7)
C7X N8X 1.480(6)
N8X C9X 1.492(7)
N8X C20X 1.496(6)
C9X C10X 1.527(8)
C10X N11X 1.489(6)
N11X C21X 1.487(6)
N11X C12X 1.500(6)
C12X C13X 1.528(7)
C13X C14X 1.530(7)
C15X C16X 1.523(8)
C16X O18X 1.160(11)
C16X O17X 1.283(10)
